data_1502575
loop_
_publ_author_name
'Guo, Xin'
'Wang, Suhao'
'Enkelmann, Volker'
'Baumgarten, Martin'
'M\"ullen, Klaus'

_publ_section_title
;
 Making benzotrithiophene a stronger electron donor.
;
_journal_issue 22
_journal_name_full 'Organic letters'
_journal_page_first 6062
_journal_page_last 6065
_journal_paper_doi 10.1021/ol2025372
_journal_volume 13
_journal_year 2011
_chemical_formula_moiety 'C36 H54 S3'
_chemical_formula_sum 'C36 H54 S3'
_chemical_formula_weight 583.02
_space_group_IT_number 15
_symmetry_cell_setting monoclinic
_symmetry_space_group_name_Hall '-C 2yc'
_symmetry_space_group_name_H-M 'C 1 2/c 1'
_atom_sites_solution_hydrogens geom
_atom_sites_solution_primary direct
_audit_creation_date 11-01-13
_audit_creation_method CRYSTALS_ver_12.84
_cell_angle_alpha 90
_cell_angle_beta 104.2655(15)
_cell_angle_gamma 90
_cell_formula_units_Z 4
_cell_length_a 15.6390(3)
_cell_length_b 10.8440(3)
_cell_length_c 19.8682(5)
_cell_measurement_reflns_used 0
_cell_measurement_temperature 120
_cell_measurement_theta_max 0
_cell_measurement_theta_min 0
_cell_volume 3265.54(14)
_computing_cell_refinement 'DENZO/SCALEPACK (Otwinowski & Minor, 1997)'
_computing_data_collection 'COLLECT (Nonius, 1997-2001).'
_computing_data_reduction 'DENZO/SCALEPACK (Otwinowski & Minor, 1997)'
_computing_molecular_graphics 'CAMERON (Watkin et al., 1996)'
_computing_publication_material 'CRYSTALS (Betteridge et al., 2003)'
_computing_structure_refinement 'CRYSTALS (Betteridge et al., 2003)'
_computing_structure_solution 'SHELXS 86 (Sheldrick, 1986)'
_diffrn_ambient_temperature 120
_diffrn_measured_fraction_theta_full 0.995
_diffrn_measured_fraction_theta_max 0.995
_diffrn_measurement_device_type 'Nonius KappaCCD'
_diffrn_measurement_method '\f & \w scans'
_diffrn_radiation_monochromator graphite
_diffrn_radiation_type 'Mo K\a'
_diffrn_radiation_wavelength 0.71073
_diffrn_reflns_av_R_equivalents 0.074
_diffrn_reflns_limit_h_max 21
_diffrn_reflns_limit_h_min -22
_diffrn_reflns_limit_k_max 15
_diffrn_reflns_limit_k_min -13
_diffrn_reflns_limit_l_max 27
_diffrn_reflns_limit_l_min -27
_diffrn_reflns_number 16982
_diffrn_reflns_theta_full 30.023
_diffrn_reflns_theta_max 30.023
_diffrn_reflns_theta_min 2.983
_diffrn_standards_number 0
_exptl_absorpt_coefficient_mu 0.250
_exptl_absorpt_correction_T_max 0.97
_exptl_absorpt_correction_T_min 0.84
_exptl_absorpt_correction_type multi-scan
_exptl_absorpt_process_details 'SORTAV (Blessing)'
_exptl_crystal_colour yellow
_exptl_crystal_density_diffrn 1.186
_exptl_crystal_description prism
_exptl_crystal_F_000 1272
_exptl_crystal_size_max 0.42
_exptl_crystal_size_mid 0.24
_exptl_crystal_size_min 0.13
_refine_diff_density_max 0.55
_refine_diff_density_min -0.46
_refine_ls_extinction_method None
_refine_ls_goodness_of_fit_ref 1.0934
_refine_ls_hydrogen_treatment constr
_refine_ls_matrix_type full
_refine_ls_number_parameters 177
_refine_ls_number_reflns 3693
_refine_ls_number_restraints 0
_refine_ls_R_factor_all 0.0597
_refine_ls_R_factor_gt 0.0470
_refine_ls_shift/su_max 0.001652
_refine_ls_structure_factor_coef F
_refine_ls_weighting_details
;

 Method, part 1, Chebychev polynomial, (Watkin, 1994, Prince, 1982) 

 [weight] = 1.0/[A~0~*T~0~(x)+A~1~*T~1~(x) ... +A~n-1~]*T~n-1~(x)] 

 where A~i~ are the Chebychev coefficients listed below and x= Fcalc/Fmax 

 Method = Robust Weighting (Prince, 1982) 

 W = [weight] * [1-(deltaF/6*sigmaF)^2^]^2^ 

 A~i~ are: 

 2.91 -0.138 2.36 

;
_refine_ls_weighting_scheme calc
_refine_ls_wR_factor_all 0.0514
_refine_ls_wR_factor_gt 0.0506
_refine_ls_wR_factor_ref 0.0506
_reflns_limit_h_max 21
_reflns_limit_h_min -21
_reflns_limit_k_max 15
_reflns_limit_k_min 0
_reflns_limit_l_max 27
_reflns_limit_l_min 0
_reflns_number_gt 3693
_reflns_number_total 4758
_reflns_threshold_expression I>3.0\s(I)
_cod_data_source_file ol2025372_si_003.cif
_cod_data_source_block guoc12
_cod_depositor_comments
;
The following automatic conversions were performed:

'_symmetry_cell_setting' value 'Monoclinic' changed to 'monoclinic'
according to /home/saulius/struct/CIF-dictionaries/cif_core.dic
dictionary named 'cif_core.dic' version 2.4.1 from 2010-06-29.

Automatic conversion script
Id: cif_fix_values 1715 2011-07-08 13:25:40Z adriana 
;
_cod_original_sg_symbol_H-M 'C 1 2/c 1 '
_cod_database_code 1502575

loop_
_symmetry_equiv_pos_as_xyz
x,y,z
-x,-y,-z
x+1/2,y+1/2,z
-x+1/2,-y+1/2,-z
-x,y,-z+1/2
x,-y,z+1/2
-x+1/2,y+1/2,-z+1/2
x+1/2,-y+1/2,z+1/2

loop_
_atom_site_label
_atom_site_type_symbol
_atom_site_fract_x
_atom_site_fract_y
_atom_site_fract_z
_atom_site_U_iso_or_equiv
_atom_site_occupancy
_atom_site_adp_type
_atom_site_refinement_flags_posn
_atom_site_refinement_flags_adp
S1 S 0.08773(2) 1.30159(3) 0.210445(18) 0.0242 1.0000 Uani . .
S2 S 0.0000 0.72196(4) 0.2500 0.0208 1.0000 Uani S T
C1 C 0.15633(9) 1.20983(13) 0.17592(8) 0.0256 1.0000 Uani . .
C2 C 0.14086(8) 1.08763(13) 0.18201(7) 0.0234 1.0000 Uani . .
C3 C 0.07077(8) 1.06398(11) 0.21544(7) 0.0196 1.0000 Uani . .
C4 C 0.03553(8) 1.17337(12) 0.23333(6) 0.0202 1.0000 Uani . .
C5 C 0.03589(8) 0.94719(11) 0.23270(6) 0.0182 1.0000 Uani . .
C6 C 0.06209(8) 0.82924(11) 0.21973(7) 0.0198 1.0000 Uani . .
C7 C 0.13363(8) 0.79266(12) 0.18560(7) 0.0214 1.0000 Uani . .
C8 C 0.14906(8) 0.65449(12) 0.17810(7) 0.0222 1.0000 Uani . .
C9 C 0.22352(8) 0.63796(12) 0.14137(7) 0.0214 1.0000 Uani . .
C10 C 0.24693(9) 0.50515(12) 0.12836(7) 0.0218 1.0000 Uani . .
C11 C 0.32137(9) 0.50096(12) 0.09076(7) 0.0228 1.0000 Uani . .
C12 C 0.34852(9) 0.37144(12) 0.07405(7) 0.0236 1.0000 Uani . .
C13 C 0.42176(9) 0.37567(13) 0.03508(7) 0.0249 1.0000 Uani . .
C14 C 0.45248(9) 0.24882(13) 0.01744(7) 0.0240 1.0000 Uani . .
C15 C 0.52752(9) 0.25574(13) -0.01950(7) 0.0231 1.0000 Uani . .
C16 C 0.55827(9) 0.12966(12) -0.03843(7) 0.0228 1.0000 Uani . .
C17 C 0.63165(9) 0.13958(13) -0.07656(8) 0.0269 1.0000 Uani . .
C18 C 0.65845(12) 0.01579(17) -0.10124(11) 0.0406 1.0000 Uani . .
H11 H 0.2001 1.2415 0.1549 0.0342 1.0000 Uiso R .
H21 H 0.1729 1.0245 0.1659 0.0316 1.0000 Uiso R .
H71 H 0.1873 0.8270 0.2120 0.0289 1.0000 Uiso R .
H72 H 0.1198 0.8273 0.1403 0.0289 1.0000 Uiso R .
H81 H 0.1652 0.6173 0.2227 0.0280 1.0000 Uiso R .
H82 H 0.0966 0.6171 0.1515 0.0280 1.0000 Uiso R .
H91 H 0.2749 0.6763 0.1690 0.0279 1.0000 Uiso R .
H92 H 0.2065 0.6784 0.0977 0.0279 1.0000 Uiso R .
H101 H 0.2655 0.4637 0.1716 0.0287 1.0000 Uiso R .
H102 H 0.1962 0.4653 0.1007 0.0287 1.0000 Uiso R .
H111 H 0.3716 0.5405 0.1192 0.0301 1.0000 Uiso R .
H112 H 0.3024 0.5449 0.0483 0.0301 1.0000 Uiso R .
H121 H 0.3692 0.3272 0.1162 0.0317 1.0000 Uiso R .
H122 H 0.2986 0.3305 0.0460 0.0317 1.0000 Uiso R .
H131 H 0.4710 0.4180 0.0631 0.0326 1.0000 Uiso R .
H132 H 0.4004 0.4196 -0.0071 0.0326 1.0000 Uiso R .
H141 H 0.4724 0.2038 0.0594 0.0329 1.0000 Uiso R .
H142 H 0.4039 0.2072 -0.0118 0.0329 1.0000 Uiso R .
H151 H 0.5764 0.2963 0.0102 0.0311 1.0000 Uiso R .
H152 H 0.5078 0.3021 -0.0610 0.0311 1.0000 Uiso R .
H161 H 0.5792 0.0835 0.0030 0.0298 1.0000 Uiso R .
H162 H 0.5095 0.0883 -0.0676 0.0298 1.0000 Uiso R .
H171 H 0.6820 0.1749 -0.0458 0.0362 1.0000 Uiso R .
H172 H 0.6123 0.1918 -0.1158 0.0362 1.0000 Uiso R .
H181 H 0.7043 0.0268 -0.1244 0.0518 1.0000 Uiso R .
H182 H 0.6784 -0.0370 -0.0624 0.0518 1.0000 Uiso R .
H183 H 0.6087 -0.0201 -0.1323 0.0518 1.0000 Uiso R .

loop_
_atom_site_aniso_label
_atom_site_aniso_U_11
_atom_site_aniso_U_22
_atom_site_aniso_U_33
_atom_site_aniso_U_23
_atom_site_aniso_U_13
_atom_site_aniso_U_12
S1 0.02519(16) 0.01919(16) 0.02853(17) 0.00268(11) 0.00703(12) -0.00290(11)
S2 0.0210(2) 0.0174(2) 0.0262(2) 0.0000 0.00987(16) 0.0000
C1 0.0243(6) 0.0250(6) 0.0297(7) 0.0043(5) 0.0107(5) -0.0033(5)
C2 0.0217(6) 0.0257(6) 0.0250(6) 0.0029(5) 0.0103(5) -0.0009(4)
C3 0.0192(5) 0.0197(5) 0.0207(5) 0.0005(4) 0.0064(4) -0.0009(4)
C4 0.0211(5) 0.0187(5) 0.0204(5) 0.0011(4) 0.0044(4) -0.0013(4)
C5 0.0181(5) 0.0181(5) 0.0196(5) 0.0009(4) 0.0068(4) -0.0002(4)
C6 0.0192(5) 0.0189(5) 0.0230(5) 0.0002(4) 0.0083(4) -0.0009(4)
C7 0.0201(5) 0.0200(5) 0.0264(6) -0.0014(5) 0.0099(4) 0.0006(4)
C8 0.0197(5) 0.0206(6) 0.0291(6) -0.0024(5) 0.0112(5) 0.0015(4)
C9 0.0208(5) 0.0187(5) 0.0270(6) -0.0006(4) 0.0100(5) 0.0007(4)
C10 0.0210(5) 0.0194(5) 0.0262(6) -0.0016(4) 0.0081(4) 0.0018(4)
C11 0.0232(6) 0.0207(6) 0.0263(6) -0.0016(5) 0.0095(5) 0.0027(4)
C12 0.0236(6) 0.0211(6) 0.0273(6) -0.0024(5) 0.0087(5) 0.0039(5)
C13 0.0268(6) 0.0221(6) 0.0279(6) -0.0004(5) 0.0108(5) 0.0053(5)
C14 0.0253(6) 0.0216(5) 0.0276(6) -0.0012(5) 0.0111(5) 0.0028(5)
C15 0.0254(6) 0.0216(5) 0.0242(6) 0.0000(4) 0.0100(5) 0.0025(5)
C16 0.0242(6) 0.0218(6) 0.0244(6) 0.0000(5) 0.0101(5) 0.0022(5)
C17 0.0262(6) 0.0259(6) 0.0320(7) -0.0003(5) 0.0134(5) 0.0017(5)
C18 0.0404(9) 0.0354(8) 0.0541(11) -0.0070(7) 0.0269(8) 0.0047(7)

loop_
_atom_type_symbol
_atom_type_scat_dispersion_real
_atom_type_scat_dispersion_imag
_atom_type_scat_Cromer_Mann_a1
_atom_type_scat_Cromer_Mann_b1
_atom_type_scat_Cromer_Mann_a2
_atom_type_scat_Cromer_Mann_b2
_atom_type_scat_Cromer_Mann_a3
_atom_type_scat_Cromer_Mann_b3
_atom_type_scat_Cromer_Mann_a4
_atom_type_scat_Cromer_Mann_b4
_atom_type_scat_Cromer_Mann_c
_atom_type_scat_source
C 0.0033 0.0016 2.3100 20.8439 1.0200 10.2075 1.5886 0.5687 0.8650 51.6512 0.2156 'International Tables Vol C 4.2.6.8 and 6.1.1.4'
H 0.0000 0.0000 0.4930 10.5109 0.3229 26.1257 0.1402 3.1424 0.0408 57.7998 0.0030 'International Tables Vol C 4.2.6.8 and 6.1.1.4'
S 0.1246 0.1234 6.9053 1.4679 5.2034 22.2151 1.4379 0.2536 1.5863 56.1720 0.8669 'International Tables Vol C 4.2.6.8 and 6.1.1.4'

loop_
_geom_angle_atom_site_label_1
_geom_angle_site_symmetry_1
_geom_angle_atom_site_label_2
_geom_angle_atom_site_label_3
_geom_angle
_geom_angle_publ_flag
C1 . S1 C4 91.20(6) yes
C6 5_555 S2 C6 94.66(9) yes
S1 . C1 C2 112.68(10) yes
S1 . C1 H11 123.5 no
C2 . C1 H11 123.8 no
C1 . C2 C3 112.83(12) yes
C1 . C2 H21 123.6 no
C3 . C2 H21 123.6 no
C2 . C3 C4 111.17(11) yes
C2 . C3 C5 129.62(11) yes
C4 . C3 C5 119.19(11) yes
C4 5_555 C4 C3 121.44(7) yes
C4 5_555 C4 S1 126.45(4) yes
C3 . C4 S1 112.11(9) yes
C5 5_555 C5 C3 119.35(7) yes
C5 5_555 C5 C6 112.70(7) yes
C3 . C5 C6 127.94(11) yes
C5 . C6 S2 109.97(9) yes
C5 . C6 C7 128.06(11) yes
S2 . C6 C7 121.97(9) yes
C6 . C7 C8 117.17(11) yes
C6 . C7 H71 107.6 no
C8 . C7 H71 107.4 no
C6 . C7 H72 107.7 no
C8 . C7 H72 107.4 no
H71 . C7 H72 109.5 no
C7 . C8 C9 108.54(10) yes
C7 . C8 H81 109.7 no
C9 . C8 H81 109.7 no
C7 . C8 H82 109.7 no
C9 . C8 H82 109.8 no
H81 . C8 H82 109.5 no
C8 . C9 C10 115.77(10) yes
C8 . C9 H91 107.9 no
C10 . C9 H91 107.9 no
C8 . C9 H92 107.8 no
C10 . C9 H92 107.8 no
H91 . C9 H92 109.5 no
C9 . C10 C11 110.75(11) yes
C9 . C10 H101 109.1 no
C11 . C10 H101 109.1 no
C9 . C10 H102 109.1 no
C11 . C10 H102 109.3 no
H101 . C10 H102 109.5 no
C10 . C11 C12 114.77(11) yes
C10 . C11 H111 108.3 no
C12 . C11 H111 108.1 no
C10 . C11 H112 108.0 no
C12 . C11 H112 108.1 no
H111 . C11 H112 109.5 no
C11 . C12 C13 111.38(11) yes
C11 . C12 H121 109.0 no
C13 . C12 H121 109.0 no
C11 . C12 H122 108.9 no
C13 . C12 H122 109.0 no
H121 . C12 H122 109.5 no
C12 . C13 C14 113.93(11) yes
C12 . C13 H131 108.4 no
C14 . C13 H131 108.3 no
C12 . C13 H132 108.4 no
C14 . C13 H132 108.2 no
H131 . C13 H132 109.5 no
C13 . C14 C15 112.81(12) yes
C13 . C14 H141 108.4 no
C15 . C14 H141 108.7 no
C13 . C14 H142 108.6 no
C15 . C14 H142 108.8 no
H141 . C14 H142 109.5 no
C14 . C15 C16 113.53(12) yes
C14 . C15 H151 108.6 no
C16 . C15 H151 108.3 no
C14 . C15 H152 108.5 no
C16 . C15 H152 108.4 no
H151 . C15 H152 109.5 no
C15 . C16 C17 112.34(11) yes
C15 . C16 H161 108.7 no
C17 . C16 H161 109.1 no
C15 . C16 H162 108.6 no
C17 . C16 H162 108.6 no
H161 . C16 H162 109.5 no
C16 . C17 C18 113.44(12) yes
C16 . C17 H171 108.3 no
C18 . C17 H171 108.2 no
C16 . C17 H172 108.8 no
C18 . C17 H172 108.6 no
H171 . C17 H172 109.5 no
C17 . C18 H181 110.2 no
C17 . C18 H182 109.3 no
H181 . C18 H182 109.5 no
C17 . C18 H183 108.9 no
H181 . C18 H183 109.5 no
H182 . C18 H183 109.5 no

loop_
_geom_bond_atom_site_label_1
_geom_bond_atom_site_label_2
_geom_bond_site_symmetry_2
_geom_bond_distance
_geom_bond_publ_flag
S1 C1 . 1.7246(15) yes
S1 C4 . 1.7288(13) yes
S2 C6 5_555 1.7164(13) yes
S2 C6 . 1.7164(13) yes
C1 C2 . 1.358(2) yes
C1 H11 . 0.950 no
C2 C3 . 1.4378(16) yes
C2 H21 . 0.950 no
C3 C4 . 1.3906(17) yes
C3 C5 . 1.4530(16) yes
C4 C4 5_555 1.427(2) yes
C5 C5 5_555 1.454(2) yes
C5 C6 . 1.3865(16) yes
C6 C7 . 1.4976(17) yes
C7 C8 . 1.5307(18) yes
C7 H71 . 0.950 no
C7 H72 . 0.950 no
C8 C9 . 1.5294(17) yes
C8 H81 . 0.950 no
C8 H82 . 0.950 no
C9 C10 . 1.5236(17) yes
C9 H91 . 0.950 no
C9 H92 . 0.950 no
C10 C11 . 1.5311(17) yes
C10 H101 . 0.950 no
C10 H102 . 0.950 no
C11 C12 . 1.5274(18) yes
C11 H111 . 0.950 no
C11 H112 . 0.950 no
C12 C13 . 1.5331(19) yes
C12 H121 . 0.950 no
C12 H122 . 0.950 no
C13 C14 . 1.5261(19) yes
C13 H131 . 0.950 no
C13 H132 . 0.950 no
C14 C15 . 1.5317(18) yes
C14 H141 . 0.950 no
C14 H142 . 0.950 no
C15 C16 . 1.5268(19) yes
C15 H151 . 0.950 no
C15 H152 . 0.950 no
C16 C17 . 1.5267(19) yes
C16 H161 . 0.950 no
C16 H162 . 0.950 no
C17 C18 . 1.523(2) yes
C17 H171 . 0.950 no
C17 H172 . 0.950 no
C18 H181 . 0.950 no
C18 H182 . 0.950 no
C18 H183 . 0.950 no
